data_7051529
loop_
_publ_author_name
'Lyudmila G. Kuz'mina'
'Artem I. Vedernikov'
'Natalia A. Lobova'
'Judith A. K. Howard'
'Yuri A. Strelenko'
'Vladimir P. Fedin'
'Michael V. Alfimov'
'Sergey P. Gromov'

_publ_section_title
;
 Photoinduced and dark complexation of unsaturated viologen analogues
 containing two ammonium tails with cucurbit[8]uril
;
_journal_issue 3
_journal_name_full 'New Journal of Chemistry'
_journal_page_first 458
_journal_paper_doi 10.1039/b511456j
_journal_volume 30
_journal_year 2006
_chemical_formula_sum 'C98 H104 Br1.52 Cl2.48 N52 O35.1'
_chemical_formula_weight 2781.42
_chemical_name_systematic
;
?
;
_space_group_IT_number 14
_symmetry_cell_setting monoclinic
_symmetry_space_group_name_Hall '-P 2yn'
_symmetry_space_group_name_H-M 'P 1 21/n 1'
_atom_sites_solution_hydrogens geom
_atom_sites_solution_primary direct
_atom_sites_solution_secondary difmap
_audit_creation_method SHELXL-97
_cell_angle_alpha 90.00
_cell_angle_beta 101.039(2)
_cell_angle_gamma 90.00
_cell_formula_units_Z 4
_cell_length_a 15.5210(7)
_cell_length_b 25.5665(11)
_cell_length_c 32.4483(14)
_cell_measurement_reflns_used 6535
_cell_measurement_temperature 120.0(2)
_cell_measurement_theta_max 29.983
_cell_measurement_theta_min 2.304
_cell_volume 12637.8(10)
_computing_structure_refinement 'SHELXL-97 (Sheldrick, 1997)'
_computing_structure_solution 'SHELXS-97 (Sheldrick, 1990)'
_diffrn_ambient_temperature 120(2)
_diffrn_measured_fraction_theta_full 1.000
_diffrn_measured_fraction_theta_max 1.000
_diffrn_radiation_monochromator graphite
_diffrn_radiation_source 'fine-focus sealed tube'
_diffrn_radiation_type MoK\a
_diffrn_radiation_wavelength 0.71073
_diffrn_reflns_av_R_equivalents 0.2618
_diffrn_reflns_av_sigmaI/netI 0.3021
_diffrn_reflns_limit_h_max 20
_diffrn_reflns_limit_h_min -20
_diffrn_reflns_limit_k_max 33
_diffrn_reflns_limit_k_min -33
_diffrn_reflns_limit_l_max 42
_diffrn_reflns_limit_l_min -42
_diffrn_reflns_number 150412
_diffrn_reflns_theta_full 28.00
_diffrn_reflns_theta_max 28.00
_diffrn_reflns_theta_min 1.02
_exptl_absorpt_coefficient_mu 0.641
_exptl_absorpt_correction_T_max 0.9270
_exptl_absorpt_correction_T_min 0.7745
_exptl_absorpt_correction_type multi-scan
_exptl_crystal_density_diffrn 1.462
_exptl_crystal_density_method 'not measured'
_exptl_crystal_F_000 5729
_exptl_crystal_size_max 0.42
_exptl_crystal_size_mid 0.18
_exptl_crystal_size_min 0.12
_refine_diff_density_max 1.773
_refine_diff_density_min -1.773
_refine_diff_density_rms 0.219
_refine_ls_extinction_coef 0.0087(4)
_refine_ls_extinction_expression Fc^*^=kFc[1+0.001xFc^2^\l^3^/sin(2\q)]^-1/4^
_refine_ls_extinction_method SHELXL
_refine_ls_goodness_of_fit_ref 0.921
_refine_ls_hydrogen_treatment mixed
_refine_ls_matrix_type full
_refine_ls_number_parameters 1679
_refine_ls_number_reflns 30519
_refine_ls_number_restraints 21
_refine_ls_restrained_S_all 0.924
_refine_ls_R_factor_all 0.3045
_refine_ls_R_factor_gt 0.1253
_refine_ls_shift/su_max 0.061
_refine_ls_shift/su_mean 0.001
_refine_ls_structure_factor_coef Fsqd
_refine_ls_weighting_details 'calc w=1/[\s^2^(Fo^2^)+(0.1782P)^2^+0.0000P] where P=(Fo^2^+2Fc^2^)/3'
_refine_ls_weighting_scheme calc
_refine_ls_wR_factor_gt 0.3255
_refine_ls_wR_factor_ref 0.3702
_reflns_number_gt 8509
_reflns_number_total 30519
_reflns_threshold_expression >2sigma(I)
_cod_data_source_file b511456j.txt
_cod_data_source_block p21n
_cod_depositor_comments
;
The following automatic conversions were performed:
'_symmetry_cell_setting' value 'Monoclinic' changed to 'monoclinic'
according to '/home/saulius/struct/CIF-dictionaries/cif_core.dic'
dictionary named 'cif_core.dic' version 2.4.1 from 2010-06-29.

Automatic conversion script
Id: cif_fix_enum 1527 2010-12-29 10:47:43Z saulius 
;
_cod_original_sg_symbol_H-M P2(1)/n
_cod_original_formula_sum 'C98 H104 Br1.52 Cl2.48 N52 O35.10'
_cod_database_code 7051529

loop_
_symmetry_equiv_pos_as_xyz
'x, y, z'
'-x+1/2, y+1/2, -z+1/2'
'-x, -y, -z'
'x-1/2, -y-1/2, z-1/2'

loop_
_atom_site_label
_atom_site_type_symbol
_atom_site_fract_x
_atom_site_fract_y
_atom_site_fract_z
_atom_site_U_iso_or_equiv
_atom_site_adp_type
_atom_site_occupancy
_atom_site_symmetry_multiplicity
_atom_site_calc_flag
_atom_site_refinement_flags
_atom_site_disorder_assembly
_atom_site_disorder_group
Br1 Br -0.58719(8) 0.77552(5) 0.14737(4) 0.0630(4) Uiso 1 1 d . . .
Cl3 Cl -0.3092(3) 1.14175(15) -0.45097(15) 0.0395(10) Uiso 0.725(7) 1 d P A 1
Br3 Br -0.3346(3) 1.13591(16) -0.46177(15) 0.0363(15) Uiso 0.275(7) 1 d P A 2
Cl4 Cl -1.4338(3) 0.86485(18) -0.44406(18) 0.0511(15) Uiso 0.753(7) 1 d P B 3
Br4 Br -1.4165(4) 0.8589(2) -0.4332(2) 0.0392(18) Uiso 0.247(7) 1 d P B 4
Cl2' Cl -0.5206(4) 0.7573(3) 0.0075(2) 0.065(2) Uiso 0.479(8) 1 d P C 5
Cl2 Cl -0.4863(9) 0.7387(6) -0.0329(5) 0.231(7) Uiso 0.521(8) 1 d PD C 6
O21 O -0.4897(12) 0.7517(8) -0.0805(5) 0.114(7) Uiso 0.521(8) 1 d PD C 6
O22 O -0.3821(10) 0.7353(7) -0.0131(5) 0.097(6) Uiso 0.521(8) 1 d PD C 6
O23 O -0.5261(11) 0.6843(7) -0.0329(5) 0.097(6) Uiso 0.521(8) 1 d PD C 6
O24 O -0.517(2) 0.7809(12) -0.0041(11) 0.31(3) Uiso 0.521(8) 1 d PD C 6
O1A O -1.0030(4) 0.7971(2) 0.08156(18) 0.0409(15) Uani 1 1 d . . .
O2A O -0.7862(4) 0.8609(2) 0.12646(17) 0.0332(14) Uani 1 1 d . . .
O3A O -0.7138(4) 1.0015(2) 0.15034(18) 0.0375(15) Uani 1 1 d . . .
O4A O -0.8295(4) 1.1376(2) 0.14133(19) 0.0399(15) Uani 1 1 d . . .
O5A O -0.9265(4) 0.8217(2) -0.09469(18) 0.0430(16) Uani 1 1 d . . .
O6A O -0.6930(4) 0.8802(2) -0.0483(2) 0.0441(16) Uani 1 1 d . . .
O7A O -0.6238(4) 1.0176(2) -0.02520(19) 0.0431(16) Uani 1 1 d . . .
O8A O -0.7598(4) 1.1512(2) -0.04013(19) 0.0436(16) Uani 1 1 d . . .
N1A N -1.0473(4) 0.7712(3) 0.0123(2) 0.0328(17) Uani 1 1 d . . .
N2A N -0.9063(4) 0.7725(3) 0.0403(2) 0.0292(16) Uani 1 1 d . . .
N3A N -0.7657(4) 0.8131(3) 0.0687(2) 0.0347(17) Uani 1 1 d . . .
N4A N -0.6767(4) 0.8797(3) 0.0894(2) 0.0283(16) Uani 1 1 d . . .
N5A N -0.6261(4) 0.9681(3) 0.1077(2) 0.0336(17) Uani 1 1 d . . .
N6A N -0.6454(4) 1.0529(3) 0.1088(2) 0.0316(16) Uani 1 1 d . . .
N7A N -0.7220(4) 1.1364(3) 0.1014(2) 0.0328(17) Uani 1 1 d . . .
N8A N -0.8361(5) 1.1901(3) 0.0833(2) 0.0341(17) Uani 1 1 d . . .
N9A N -1.0165(4) 0.7776(3) -0.0582(2) 0.0321(17) Uani 1 1 d . . .
N10A N -0.8745(4) 0.7851(3) -0.0294(2) 0.0321(17) Uani 1 1 d . . .
N11A N -0.7314(5) 0.8222(3) -0.0013(2) 0.0355(17) Uani 1 1 d . . .
N12A N -0.6333(5) 0.8829(3) 0.0220(2) 0.0373(18) Uani 1 1 d . . .
N13A N -0.5907(4) 0.9741(3) 0.0375(2) 0.0318(17) Uani 1 1 d . . .
N14A N -0.6117(5) 1.0594(3) 0.0389(2) 0.0350(17) Uani 1 1 d . . .
N15A N -0.6948(4) 1.1406(3) 0.0293(2) 0.0335(17) Uani 1 1 d . . .
N16A N -0.8049(4) 1.1981(3) 0.0127(2) 0.0347(17) Uani 1 1 d . . .
C1A C -0.9856(6) 0.7817(3) 0.0488(2) 0.031(2) Uani 1 1 d . . .
C2A C -0.8278(6) 0.7716(3) 0.0729(3) 0.035(2) Uani 1 1 d . . .
H2AA H -0.7983 0.7374 0.0722 0.042 Uiso 1 1 calc R . .
H2AB H -0.8451 0.7749 0.1006 0.042 Uiso 1 1 calc R . .
C3A C -0.7477(5) 0.8532(3) 0.0983(3) 0.0283(19) Uani 1 1 d . . .
C4A C -0.6272(6) 0.9139(3) 0.1209(2) 0.0312(19) Uani 1 1 d . . .
H4AA H -0.5660 0.9010 0.1282 0.037 Uiso 1 1 calc R . .
H4AB H -0.6527 0.9122 0.1466 0.037 Uiso 1 1 calc R . .
C5A C -0.6670(5) 1.0072(3) 0.1248(3) 0.0309(19) Uani 1 1 d . . .
C6A C -0.6595(6) 1.1036(3) 0.1284(3) 0.036(2) Uani 1 1 d . . .
H6AA H -0.6807 1.0971 0.1548 0.044 Uiso 1 1 calc R . .
H6AB H -0.6028 1.1224 0.1355 0.044 Uiso 1 1 calc R . .
C7A C -0.7983(6) 1.1528(3) 0.1114(3) 0.031(2) Uani 1 1 d . . .
C8A C -1.0930(6) 0.7765(4) -0.0908(3) 0.038(2) Uani 1 1 d . . .
C9A C -0.9385(6) 0.7978(4) -0.0642(3) 0.039(2) Uani 1 1 d . . .
C10A C -0.7804(5) 0.7862(3) -0.0309(3) 0.034(2) Uani 1 1 d . . .
H10C H -0.7558 0.7506 -0.0251 0.041 Uiso 1 1 calc R . .
H10D H -0.7733 0.7961 -0.0596 0.041 Uiso 1 1 calc R . .
C11A C -0.6875(6) 0.8631(3) -0.0127(3) 0.034(2) Uani 1 1 d . . .
C12A C -0.5695(6) 0.9253(3) 0.0209(3) 0.041(2) Uani 1 1 d . . .
H12C H -0.5117 0.9138 0.0369 0.049 Uiso 1 1 calc R . .
H12D H -0.5633 0.9307 -0.0086 0.049 Uiso 1 1 calc R . .
C13A C -0.6101(6) 1.0168(4) 0.0130(3) 0.037(2) Uani 1 1 d . . .
C14A C -0.6189(6) 1.1131(3) 0.0228(3) 0.040(2) Uani 1 1 d . . .
H14C H -0.5663 1.1329 0.0364 0.047 Uiso 1 1 calc R . .
H14D H -0.6190 1.1122 -0.0077 0.047 Uiso 1 1 calc R . .
C15A C -0.7538(6) 1.1629(4) -0.0032(3) 0.041(2) Uani 1 1 d . . .
C16A C -0.8604(6) 1.2349(4) -0.0135(3) 0.039(2) Uani 1 1 d . . .
C17A C -1.0077(6) 0.7475(3) -0.0202(3) 0.034(2) Uani 1 1 d . . .
H17A H -1.0277 0.7106 -0.0259 0.041 Uiso 1 1 calc R . .
C18A C -0.9078(5) 0.7504(3) -0.0015(2) 0.0306(19) Uani 1 1 d . . .
H18C H -0.8793 0.7152 -0.0001 0.037 Uiso 1 1 calc R . .
C19A C -0.7008(5) 0.8085(3) 0.0427(3) 0.033(2) Uani 1 1 d . . .
H19A H -0.6713 0.7736 0.0459 0.039 Uiso 1 1 calc R . .
C20A C -0.6361(5) 0.8534(3) 0.0589(3) 0.0311(19) Uani 1 1 d . . .
H20C H -0.5768 0.8396 0.0719 0.037 Uiso 1 1 calc R . .
C21A C -0.5664(6) 0.9874(3) 0.0821(3) 0.036(2) Uani 1 1 d . . .
H21A H -0.5041 0.9780 0.0941 0.043 Uiso 1 1 calc R . .
C22A C -0.5818(6) 1.0467(3) 0.0822(3) 0.037(2) Uani 1 1 d . . .
H22C H -0.5262 1.0657 0.0939 0.044 Uiso 1 1 calc R . .
C23A C -0.6962(6) 1.1693(3) 0.0688(3) 0.036(2) Uani 1 1 d . . .
H23A H -0.6398 1.1881 0.0793 0.043 Uiso 1 1 calc R . .
C24A C -0.7747(6) 1.2075(3) 0.0573(3) 0.035(2) Uani 1 1 d . . .
H24C H -0.7565 1.2447 0.0631 0.042 Uiso 1 1 calc R . .
O1 O -0.9982(4) 0.8883(2) -0.20719(18) 0.0380(15) Uani 1 1 d . . .
O2 O -0.9136(4) 0.9941(2) -0.13398(18) 0.0381(15) Uani 1 1 d . . .
O3 O -0.7205(4) 1.0750(2) -0.12832(18) 0.0356(14) Uani 1 1 d . . .
O4 O -0.5284(4) 1.0837(2) -0.19856(18) 0.0388(15) Uani 1 1 d . . .
O5 O -0.4388(4) 1.0291(3) -0.2898(2) 0.0470(17) Uani 1 1 d . . .
O6 O -0.5155(5) 0.9238(3) -0.3565(2) 0.0544(18) Uani 1 1 d . . .
O7 O -0.7335(4) 0.8339(3) -0.3595(2) 0.0535(19) Uani 1 1 d . . .
O8 O -0.9273(4) 0.8240(2) -0.29923(19) 0.0372(15) Uani 1 1 d . . .
O9 O -1.2346(4) 1.0359(2) -0.32344(19) 0.0412(15) Uani 1 1 d . . .
O10 O -1.1312(4) 1.1449(2) -0.2540(2) 0.0407(15) Uani 1 1 d . . .
O11 O -0.9352(4) 1.2277(2) -0.25044(19) 0.0436(16) Uani 1 1 d . . .
O12 O -0.7301(5) 1.2527(2) -0.3138(2) 0.0496(17) Uani 1 1 d . . .
O13 O -0.6329(5) 1.1944(3) -0.4072(2) 0.0572(19) Uani 1 1 d . . .
O14 O -0.7329(4) 1.0907(3) -0.4614(2) 0.0518(18) Uani 1 1 d . . .
O15 O -0.9435(4) 1.0066(3) -0.45843(18) 0.0418(16) Uani 1 1 d . . .
O16 O -1.1622(4) 0.9789(2) -0.41374(18) 0.0408(15) Uani 1 1 d . . .
N1 N -1.1184(5) 0.8898(3) -0.2617(2) 0.0357(18) Uani 1 1 d . . .
N2 N -1.1162(4) 0.9436(3) -0.2082(2) 0.0279(15) Uani 1 1 d . . .
N3 N -1.0559(4) 1.0147(2) -0.1625(2) 0.0290(16) Uani 1 1 d . . .
N4 N -0.9653(4) 1.0793(3) -0.1377(2) 0.0295(16) Uani 1 1 d . . .
N5 N -0.8360(4) 1.1321(3) -0.13476(19) 0.0274(15) Uani 1 1 d . . .
N6 N -0.7168(4) 1.1566(2) -0.1570(2) 0.0281(16) Uani 1 1 d . . .
N7 N -0.6056(4) 1.1605(3) -0.1996(2) 0.0326(17) Uani 1 1 d . . .
N8 N -0.5146(5) 1.1517(3) -0.2445(2) 0.0342(17) Uani 1 1 d . . .
N9 N -0.4472(5) 1.1192(3) -0.3000(2) 0.045(2) Uani 1 1 d . . .
N10 N -0.4506(5) 1.0664(3) -0.3548(2) 0.0393(18) Uani 1 1 d . . .
N11 N -0.5053(5) 0.9932(3) -0.4003(2) 0.0417(19) Uani 1 1 d . . .
N12 N -0.6095(5) 0.9363(3) -0.4199(2) 0.0420(19) Uani 1 1 d . . .
N13 N -0.7430(5) 0.8810(3) -0.4210(2) 0.045(2) Uani 1 1 d . . .
N14 N -0.8651(5) 0.8504(3) -0.4056(2) 0.0378(18) Uani 1 1 d . . .
N15 N -0.9870(5) 0.8416(3) -0.3693(2) 0.0357(17) Uani 1 1 d . . .
N16 N -1.0710(4) 0.8527(3) -0.3221(2) 0.0286(16) Uani 1 1 d . . .
N17 N -1.2153(4) 0.9481(3) -0.3079(2) 0.0347(17) Uani 1 1 d . . .
N18 N -1.2061(4) 1.0050(3) -0.2556(2) 0.0304(16) Uani 1 1 d . . .
N19 N -1.1477(4) 1.0764(3) -0.2098(2) 0.0301(16) Uani 1 1 d . . .
N20 N -1.0535(4) 1.1395(3) -0.1856(2) 0.0312(16) Uani 1 1 d . . .
N21 N -0.9232(4) 1.1922(3) -0.1845(2) 0.0311(16) Uani 1 1 d . . .
N22 N -0.8020(5) 1.2182(3) -0.2061(2) 0.0348(17) Uani 1 1 d . . .
N23 N -0.6849(4) 1.2267(3) -0.2454(2) 0.0297(16) Uani 1 1 d . . .
N24 N -0.5926(5) 1.2183(3) -0.2885(2) 0.045(2) Uani 1 1 d . . .
N25 N -0.5290(5) 1.1844(3) -0.3463(3) 0.049(2) Uani 1 1 d . . .
N26 N -0.5213(5) 1.1353(3) -0.4030(2) 0.044(2) Uani 1 1 d . . .
N27 N -0.5909(5) 1.0617(3) -0.4418(2) 0.0400(19) Uani 1 1 d . . .
N28 N -0.6969(4) 1.0033(3) -0.4592(2) 0.0354(17) Uani 1 1 d . . .
N29 N -0.8275(5) 0.9511(3) -0.4597(2) 0.0394(19) Uani 1 1 d . . .
N30 N -0.9508(5) 0.9182(3) -0.4452(2) 0.0351(17) Uani 1 1 d . . .
N31 N -1.0763(4) 0.9036(3) -0.4125(2) 0.0282(16) Uani 1 1 d . . .
N32 N -1.1688(4) 0.9089(3) -0.3682(2) 0.0309(16) Uani 1 1 d . . .
C1 C -1.0708(5) 0.9054(3) -0.2246(3) 0.031(2) Uani 1 1 d . . .
C2 C -1.0906(5) 0.9624(3) -0.1654(2) 0.0305(19) Uani 1 1 d . . .
H2A H -1.1424 0.9614 -0.1517 0.037 Uiso 1 1 calc R . .
H2B H -1.0458 0.9385 -0.1498 0.037 Uiso 1 1 calc R . .
C3 C -0.9732(6) 1.0266(4) -0.1437(2) 0.030(2) Uani 1 1 d . . .
C4 C -0.8900(5) 1.1025(3) -0.1109(3) 0.032(2) Uani 1 1 d . . .
H4A H -0.8540 1.0746 -0.0950 0.038 Uiso 1 1 calc R . .
H4B H -0.9102 1.1260 -0.0905 0.038 Uiso 1 1 calc R . .
C5 C -0.7565(5) 1.1171(3) -0.1392(2) 0.0281(19) Uani 1 1 d . . .
C6 C -0.6242(5) 1.1568(3) -0.1571(3) 0.034(2) Uani 1 1 d . . .
H6A H -0.5977 1.1243 -0.1437 0.041 Uiso 1 1 calc R . .
H6B H -0.5966 1.1867 -0.1402 0.041 Uiso 1 1 calc R . .
C7 C -0.5466(5) 1.1270(3) -0.2127(3) 0.033(2) Uani 1 1 d . . .
C8 C -0.4332(6) 1.1332(4) -0.2564(3) 0.045(2) Uani 1 1 d . . .
H8A H -0.3882 1.1611 -0.2508 0.054 Uiso 1 1 calc R . .
H8B H -0.4109 1.1025 -0.2391 0.054 Uiso 1 1 calc R . .
C9 C -0.4433(6) 1.0669(4) -0.3119(3) 0.041(2) Uani 1 1 d . . .
C10 C -0.4296(6) 1.0189(4) -0.3761(3) 0.053(3) Uani 1 1 d . . .
H10A H -0.3887 1.0279 -0.3949 0.063 Uiso 1 1 calc R . .
H10B H -0.3991 0.9941 -0.3547 0.063 Uiso 1 1 calc R . .
C11 C -0.5421(6) 0.9484(4) -0.3902(3) 0.042(2) Uani 1 1 d . . .
C12 C -0.6501(6) 0.8809(4) -0.4230(3) 0.059(3) Uani 1 1 d . . .
H12A H -0.6425 0.8648 -0.4498 0.071 Uiso 1 1 calc R . .
H12B H -0.6180 0.8592 -0.3998 0.071 Uiso 1 1 calc R . .
C13 C -0.7756(6) 0.8535(4) -0.3920(3) 0.046(2) Uani 1 1 d . . .
C14 C -0.9199(6) 0.8150(3) -0.3861(3) 0.040(2) Uani 1 1 d . . .
H14A H -0.9479 0.7892 -0.4072 0.048 Uiso 1 1 calc R . .
H14B H -0.8819 0.7955 -0.3632 0.048 Uiso 1 1 calc R . .
C15 C -0.9886(6) 0.8374(3) -0.3271(3) 0.032(2) Uani 1 1 d . . .
C16 C -1.0980(6) 0.8429(3) -0.2825(3) 0.039(2) Uani 1 1 d . . .
H16A H -1.0503 0.8240 -0.2637 0.046 Uiso 1 1 calc R . .
H16B H -1.1503 0.8200 -0.2876 0.046 Uiso 1 1 calc R . .
C17 C -1.2188(5) 1.0003(4) -0.2981(3) 0.033(2) Uani 1 1 d . . .
C18 C -1.2225(5) 1.0523(3) -0.2350(3) 0.035(2) Uani 1 1 d . . .
H18A H -1.2498 1.0777 -0.2566 0.041 Uiso 1 1 calc R . .
H18B H -1.2656 1.0448 -0.2169 0.041 Uiso 1 1 calc R . .
C19 C -1.1124(5) 1.1220(3) -0.2192(3) 0.032(2) Uani 1 1 d . . .
C20 C -1.0156(5) 1.1920(3) -0.1830(3) 0.036(2) Uani 1 1 d . . .
H20A H -1.0476 1.2133 -0.2065 0.043 Uiso 1 1 calc R . .
H20B H -1.0240 1.2085 -0.1564 0.043 Uiso 1 1 calc R . .
C21 C -0.8914(6) 1.2141(3) -0.2166(3) 0.034(2) Uani 1 1 d . . .
C22 C -0.7526(6) 1.2520(3) -0.2284(3) 0.035(2) Uani 1 1 d . . .
H22A H -0.7937 1.2688 -0.2517 0.042 Uiso 1 1 calc R . .
H22B H -0.7255 1.2800 -0.2091 0.042 Uiso 1 1 calc R . .
C23 C -0.6736(6) 1.2354(3) -0.2854(3) 0.038(2) Uani 1 1 d . . .
C24 C -0.5535(7) 1.2305(4) -0.3267(3) 0.047(3) Uani 1 1 d . . .
H24A H -0.5968 1.2503 -0.3472 0.056 Uiso 1 1 calc R . .
H24B H -0.5011 1.2529 -0.3182 0.056 Uiso 1 1 calc R . .
C25 C -0.5690(7) 1.1737(4) -0.3873(3) 0.047(3) Uani 1 1 d . . .
C26 C -0.5488(7) 1.1114(4) -0.4428(3) 0.051(3) Uani 1 1 d . . .
H26A H -0.5898 1.1354 -0.4608 0.061 Uiso 1 1 calc R . .
H26B H -0.4969 1.1068 -0.4560 0.061 Uiso 1 1 calc R . .
C27 C -0.6797(6) 1.0537(4) -0.4544(3) 0.041(2) Uani 1 1 d . . .
C28 C -0.7807(6) 0.9864(4) -0.4834(3) 0.048(3) Uani 1 1 d . . .
H28A H -0.7707 0.9683 -0.5091 0.058 Uiso 1 1 calc R . .
H28B H -0.8177 1.0174 -0.4923 0.058 Uiso 1 1 calc R . .
C29 C -0.9094(6) 0.9635(4) -0.4548(3) 0.035(2) Uani 1 1 d . . .
C30 C -1.0448(5) 0.9152(4) -0.4512(3) 0.036(2) Uani 1 1 d . . .
H30A H -1.0658 0.8877 -0.4722 0.043 Uiso 1 1 calc R . .
H30B H -1.0701 0.9489 -0.4627 0.043 Uiso 1 1 calc R . .
C31 C -1.1379(5) 0.9349(4) -0.3997(3) 0.032(2) Uani 1 1 d . . .
C32 C -1.2427(5) 0.9283(4) -0.3510(3) 0.034(2) Uani 1 1 d . . .
H32A H -1.2857 0.8997 -0.3510 0.041 Uiso 1 1 calc R . .
H32B H -1.2722 0.9567 -0.3691 0.041 Uiso 1 1 calc R . .
C33 C -1.2033(5) 0.9150(3) -0.2714(2) 0.0298(19) Uani 1 1 d . . .
H33A H -1.2523 0.8892 -0.2728 0.036 Uiso 1 1 calc R . .
C34 C -1.2008(5) 0.9543(3) -0.2351(2) 0.030(2) Uani 1 1 d . . .
H34A H -1.2505 0.9487 -0.2200 0.036 Uiso 1 1 calc R . .
C35 C -1.1135(5) 1.0609(3) -0.1665(3) 0.031(2) Uani 1 1 d . . .
H35A H -1.1611 1.0572 -0.1498 0.038 Uiso 1 1 calc R . .
C36 C -1.0478(5) 1.1063(3) -0.1494(2) 0.0289(19) Uani 1 1 d . . .
H36A H -1.0648 1.1249 -0.1251 0.035 Uiso 1 1 calc R . .
C37 C -0.8553(5) 1.1856(3) -0.1471(2) 0.0300(19) Uani 1 1 d . . .
H37A H -0.8668 1.2075 -0.1231 0.036 Uiso 1 1 calc R . .
C38 C -0.7699(5) 1.2031(3) -0.1624(2) 0.0283(19) Uani 1 1 d . . .
H38A H -0.7403 1.2328 -0.1453 0.034 Uiso 1 1 calc R . .
C39 C -0.6047(6) 1.2124(3) -0.2189(3) 0.034(2) Uani 1 1 d . . .
H39A H -0.5839 1.2399 -0.1974 0.041 Uiso 1 1 calc R . .
C40 C -0.5417(6) 1.2053(4) -0.2488(3) 0.040(2) Uani 1 1 d . . .
H40A H -0.4901 1.2293 -0.2414 0.048 Uiso 1 1 calc R . .
C41 C -1.1319(5) 0.8578(3) -0.3612(2) 0.0278(18) Uani 1 1 d . . .
H41A H -1.1779 0.8299 -0.3650 0.033 Uiso 1 1 calc R . .
C42 C -0.4483(7) 1.1563(4) -0.3341(3) 0.047(3) Uani 1 1 d . . .
H42A H -0.3967 1.1804 -0.3284 0.056 Uiso 1 1 calc R . .
C43 C -0.4439(7) 1.1188(4) -0.3721(3) 0.048(3) Uani 1 1 d . . .
H43A H -0.3883 1.1235 -0.3830 0.058 Uiso 1 1 calc R . .
C44 C -0.5470(6) 1.0110(4) -0.4420(3) 0.041(2) Uani 1 1 d . . .
H44A H -0.5048 1.0110 -0.4617 0.049 Uiso 1 1 calc R . .
C45 C -0.6170(6) 0.9720(4) -0.4543(3) 0.039(2) Uani 1 1 d . . .
H45A H -0.6116 0.9538 -0.4809 0.047 Uiso 1 1 calc R . .
C46 C -0.8093(6) 0.8959(4) -0.4568(3) 0.040(2) Uani 1 1 d . . .
H46A H -0.7968 0.8814 -0.4837 0.048 Uiso 1 1 calc R . .
C47 C -0.8946(6) 0.8726(4) -0.4457(3) 0.041(2) Uani 1 1 d . . .
H47A H -0.9222 0.8459 -0.4667 0.049 Uiso 1 1 calc R . .
C48 C -1.0717(5) 0.8538(3) -0.3940(3) 0.0289(19) Uani 1 1 d . . .
H48A H -1.0922 0.8260 -0.4152 0.035 Uiso 1 1 calc R . .
N1" N -0.7566(5) 0.9180(3) -0.2639(2) 0.0362(18) Uani 1 1 d . . .
N2" N -0.9131(7) 1.1485(5) -0.3268(4) 0.087(4) Uani 1 1 d . . .
N3" N -0.8273(5) 0.9020(3) -0.1222(2) 0.0432(19) Uani 1 1 d . . .
H3"A H -0.8375 0.8781 -0.1030 0.065 Uiso 1 1 calc R . .
H3"B H -0.8751 0.9231 -0.1295 0.065 Uiso 1 1 calc R . .
H3"C H -0.7797 0.9217 -0.1111 0.065 Uiso 1 1 calc R . .
N4" N -1.1759(9) 1.0867(5) -0.3922(4) 0.107(4) Uani 1 1 d . . .
H4"A H -1.2301 1.0920 -0.4081 0.160 Uiso 1 1 calc R . .
H4"B H -1.1782 1.0596 -0.3742 0.160 Uiso 1 1 calc R . .
H4"C H -1.1373 1.0789 -0.4091 0.160 Uiso 1 1 calc R . .
C1" C -0.6732(7) 0.9221(4) -0.2651(3) 0.050(3) Uani 1 1 d . . .
H1"A H -0.6322 0.9005 -0.2472 0.060 Uiso 1 1 calc R . .
C2" C -0.6426(7) 0.9573(4) -0.2918(3) 0.058(3) Uani 1 1 d . . .
H2"A H -0.5814 0.9614 -0.2907 0.069 Uiso 1 1 calc R . .
C3" C -0.7021(6) 0.9863(4) -0.3200(3) 0.043(2) Uani 1 1 d . . .
C4" C -0.7927(6) 0.9770(4) -0.3235(3) 0.037(2) Uani 1 1 d . . .
C5" C -0.8546(6) 1.0006(4) -0.3539(3) 0.040(2) Uani 1 1 d . . .
H5"A H -0.8366 1.0201 -0.3756 0.048 Uiso 1 1 calc R . .
C6" C -0.9416(7) 0.9958(3) -0.3529(3) 0.043(2) Uani 1 1 d . . .
H6"A H -0.9842 1.0114 -0.3743 0.052 Uiso 1 1 calc R . .
C7" C -0.9684(6) 0.9679(3) -0.3200(3) 0.040(2) Uani 1 1 d . . .
H7"A H -1.0290 0.9667 -0.3187 0.048 Uiso 1 1 calc R . .
C8" C -0.9089(6) 0.9426(3) -0.2900(3) 0.033(2) Uani 1 1 d . . .
H8"A H -0.9275 0.9236 -0.2681 0.039 Uiso 1 1 calc R . .
C9" C -0.8216(6) 0.9453(3) -0.2925(3) 0.035(2) Uani 1 1 d . . .
C10" C -0.8725(10) 1.1611(5) -0.3576(5) 0.093(5) Uani 1 1 d . . .
H10E H -0.8993 1.1844 -0.3790 0.112 Uiso 1 1 calc R . .
C11" C -0.7888(9) 1.1398(6) -0.3586(6) 0.106(6) Uani 1 1 d . . .
H11A H -0.7599 1.1496 -0.3807 0.127 Uiso 1 1 calc R . .
C12" C -0.7494(8) 1.1062(5) -0.3295(6) 0.088(5) Uani 1 1 d . . .
C13" C -0.7869(8) 1.1016(5) -0.2962(5) 0.065(3) Uani 1 1 d . . .
C14" C -0.7453(10) 1.0736(6) -0.2633(6) 0.095(5) Uani 1 1 d . . .
H14E H -0.6865 1.0631 -0.2631 0.114 Uiso 1 1 calc R . .
C15" C -0.7846(12) 1.0587(6) -0.2283(5) 0.106(6) Uani 1 1 d . . .
H15A H -0.7534 1.0389 -0.2055 0.127 Uiso 1 1 calc R . .
C16" C -0.8709(14) 1.0746(7) -0.2297(5) 0.110(6) Uani 1 1 d . . .
H16E H -0.8999 1.0655 -0.2074 0.132 Uiso 1 1 calc R . .
C17" C -0.9141(10) 1.1034(6) -0.2629(5) 0.090(5) Uani 1 1 d . . .
H17B H -0.9735 1.1134 -0.2641 0.108 Uiso 1 1 calc R . .
C18" C -0.8716(8) 1.1176(5) -0.2942(4) 0.070(4) Uani 1 1 d . . .
C19" C -0.6737(9) 1.0792(5) -0.3397(6) 0.119(7) Uani 1 1 d . . .
H19B H -0.6251 1.1003 -0.3430 0.143 Uiso 1 1 calc R . .
C20" C -0.6660(7) 1.0286(5) -0.3448(3) 0.062(3) Uani 1 1 d . . .
H20D H -0.6352 1.0175 -0.3659 0.074 Uiso 1 1 calc R . .
C21" C -0.7822(7) 0.8832(4) -0.2310(3) 0.044(2) Uani 1 1 d . . .
H21B H -0.7367 0.8560 -0.2230 0.053 Uiso 1 1 calc R . .
H21C H -0.8381 0.8655 -0.2428 0.053 Uiso 1 1 calc R . .
C22" C -0.7929(6) 0.9130(3) -0.1926(3) 0.039(2) Uani 1 1 d . . .
H22D H -0.7390 0.9332 -0.1817 0.047 Uiso 1 1 calc R . .
H22E H -0.8426 0.9378 -0.1996 0.047 Uiso 1 1 calc R . .
C23" C -0.8103(6) 0.8745(3) -0.1601(3) 0.040(2) Uani 1 1 d . . .
H23B H -0.8617 0.8526 -0.1720 0.048 Uiso 1 1 calc R . .
H23C H -0.7589 0.8511 -0.1522 0.048 Uiso 1 1 calc R . .
C24" C -1.0090(8) 1.1674(8) -0.3336(4) 0.130(8) Uani 1 1 d . . .
H24D H -1.0206 1.1948 -0.3555 0.156 Uiso 1 1 calc R . .
H24E H -1.0237 1.1812 -0.3073 0.156 Uiso 1 1 calc R . .
C25" C -1.0675(12) 1.1103(7) -0.3498(4) 0.107(5) Uani 1 1 d . . .
H25A H -1.0386 1.0897 -0.3691 0.128 Uiso 1 1 calc R . .
H25B H -1.0736 1.0882 -0.3254 0.128 Uiso 1 1 calc R . .
C26" C -1.1499(15) 1.1294(8) -0.3705(8) 0.181(11) Uani 1 1 d . . .
H26C H -1.1887 1.1386 -0.3506 0.218 Uiso 1 1 calc R . .
H26D H -1.1443 1.1597 -0.3888 0.218 Uiso 1 1 calc R . .
O1S O -0.6803(5) 0.9733(3) -0.1029(2) 0.061(2) Uiso 1 1 d . . .
O2S O -1.3481(5) 0.9732(3) -0.4548(3) 0.079(2) Uiso 1 1 d . . .
O3S O -1.2388(5) 0.8435(3) -0.4658(3) 0.080(2) Uiso 1 1 d . . .
O4S O -1.0589(7) 1.0827(4) -0.4512(3) 0.032(3) Uiso 0.50 1 d P . .
O5S O -0.4269(7) 1.1501(4) 0.0970(4) 0.039(3) Uiso 0.50 1 d P . .
O6S O -0.7470(9) 1.2851(5) 0.3108(4) 0.052(3) Uiso 0.50 1 d P . .
O7S O -0.4305(9) 1.1777(5) 0.3135(4) 0.055(4) Uiso 0.50 1 d P . .
O8S O -0.4986(9) 1.0252(6) 0.1893(5) 0.063(4) Uiso 0.50 1 d P . .
O9S O -0.6596(9) 1.2410(5) 0.1476(4) 0.058(4) Uiso 0.50 1 d P . .
O10S O -0.8482(10) 1.2113(6) 0.2039(5) 0.067(4) Uiso 0.50 1 d P . .
O11S O -0.7536(11) 1.2938(7) 0.1952(5) 0.084(5) Uiso 0.50 1 d P . .
O12S O -0.4274(10) 1.1191(6) 0.1747(5) 0.070(4) Uiso 0.50 1 d P . .
O13S O -0.4060(11) 0.9304(7) -0.2601(5) 0.086(5) Uiso 0.50 1 d P . .
O14S O -0.6742(11) 1.2326(7) -0.0688(5) 0.080(5) Uiso 0.50 1 d P . .
O15S O -0.5920(13) 1.1843(8) -0.0641(6) 0.099(6) Uiso 0.50 1 d P . .
O16S O -1.3627(14) 0.8153(8) -0.3348(7) 0.112(7) Uiso 0.50 1 d P . .
H8AA H -1.1150 0.7409 -0.0940 0.040 Uiso 1 1 d . . .
H8AB H -1.0765 0.7861 -0.1169 0.040 Uiso 1 1 d . . .
H16C H -0.8509 1.2334 -0.0421 0.040 Uiso 1 1 d . . .
H16D H -0.8440 1.2708 -0.0040 0.040 Uiso 1 1 d . . .

loop_
_atom_site_aniso_label
_atom_site_aniso_U_11
_atom_site_aniso_U_22
_atom_site_aniso_U_33
_atom_site_aniso_U_23
_atom_site_aniso_U_13
_atom_site_aniso_U_12
O1A 0.042(4) 0.048(4) 0.037(4) -0.007(3) 0.017(3) 0.001(3)
O2A 0.030(3) 0.040(4) 0.031(3) -0.001(3) 0.010(3) 0.007(3)
O3A 0.039(4) 0.042(4) 0.035(4) -0.001(3) 0.016(3) 0.003(3)
O4A 0.044(4) 0.034(4) 0.046(4) -0.002(3) 0.021(3) 0.002(3)
O5A 0.051(4) 0.050(4) 0.032(4) 0.009(3) 0.017(3) 0.012(3)
O6A 0.048(4) 0.044(4) 0.042(4) 0.003(3) 0.013(3) -0.011(3)
O7A 0.053(4) 0.047(4) 0.032(4) 0.000(3) 0.015(3) 0.001(3)
O8A 0.038(4) 0.057(4) 0.037(4) -0.011(3) 0.013(3) 0.009(3)
N1A 0.022(4) 0.051(5) 0.027(4) -0.003(3) 0.009(3) 0.009(3)
N2A 0.028(4) 0.037(4) 0.024(4) -0.004(3) 0.010(3) -0.002(3)
N3A 0.032(4) 0.040(5) 0.035(4) 0.002(3) 0.011(3) 0.002(3)
N4A 0.028(4) 0.031(4) 0.026(4) -0.007(3) 0.007(3) 0.000(3)
N5A 0.032(4) 0.030(4) 0.044(5) -0.008(3) 0.020(3) -0.006(3)
N6A 0.025(4) 0.031(4) 0.043(4) -0.002(3) 0.016(3) -0.001(3)
N7A 0.031(4) 0.039(4) 0.033(4) 0.009(3) 0.018(3) 0.007(3)
N8A 0.035(4) 0.039(4) 0.030(4) -0.009(3) 0.010(3) 0.005(3)
N9A 0.028(4) 0.040(4) 0.032(4) 0.002(3) 0.015(3) 0.002(3)
N10A 0.030(4) 0.044(5) 0.024(4) 0.001(3) 0.008(3) -0.001(3)
N11A 0.040(5) 0.042(5) 0.025(4) 0.000(3) 0.008(3) -0.007(3)
N12A 0.043(5) 0.036(4) 0.036(5) 0.005(3) 0.015(4) -0.001(3)
N13A 0.033(4) 0.031(4) 0.034(4) 0.001(3) 0.015(3) 0.003(3)
N14A 0.042(5) 0.030(4) 0.037(4) 0.001(3) 0.017(3) -0.004(3)
N15A 0.029(4) 0.046(5) 0.029(4) -0.007(3) 0.013(3) 0.010(3)
N16A 0.032(4) 0.045(5) 0.026(4) 0.001(3) 0.004(3) 0.016(3)
C1A 0.042(6) 0.033(5) 0.022(5) 0.002(4) 0.011(4) 0.004(4)
C2A 0.041(6) 0.033(5) 0.032(5) 0.002(4) 0.009(4) -0.003(4)
C3A 0.025(5) 0.020(4) 0.039(5) 0.002(4) 0.005(4) 0.001(3)
C4A 0.038(5) 0.031(5) 0.025(5) 0.003(4) 0.008(4) -0.002(4)
C5A 0.023(5) 0.036(5) 0.034(5) -0.003(4) 0.007(4) 0.000(4)
C6A 0.030(5) 0.043(6) 0.036(5) 0.001(4) 0.008(4) 0.004(4)
C7A 0.038(5) 0.031(5) 0.026(5) -0.004(4) 0.014(4) -0.005(4)
C8A 0.045(6) 0.046(6) 0.025(5) -0.005(4) 0.010(4) 0.009(4)
C9A 0.044(6) 0.050(6) 0.026(5) -0.006(4) 0.016(4) 0.006(5)
C10A 0.034(5) 0.042(5) 0.027(5) 0.000(4) 0.010(4) 0.000(4)
C11A 0.032(5) 0.039(5) 0.032(5) 0.000(4) 0.011(4) -0.004(4)
C12A 0.041(6) 0.045(6) 0.042(6) -0.001(4) 0.022(4) -0.004(4)
C13A 0.027(5) 0.041(6) 0.048(6) -0.003(5) 0.019(4) -0.003(4)
C14A 0.039(6) 0.044(6) 0.037(5) 0.003(4) 0.012(4) 0.005(4)
C15A 0.035(5) 0.049(6) 0.038(6) -0.010(5) 0.007(4) 0.007(4)
C16A 0.042(6) 0.052(6) 0.025(5) -0.003(4) 0.012(4) 0.002(4)
C17A 0.035(5) 0.038(5) 0.029(5) -0.004(4) 0.010(4) 0.003(4)
C18A 0.035(5) 0.026(5) 0.034(5) 0.004(4) 0.016(4) 0.001(4)
C19A 0.028(5) 0.032(5) 0.039(5) -0.003(4) 0.008(4) 0.003(4)
C20A 0.026(5) 0.034(5) 0.033(5) -0.003(4) 0.004(4) 0.005(4)
C21A 0.027(5) 0.038(5) 0.043(6) -0.010(4) 0.009(4) -0.007(4)
C22A 0.027(5) 0.042(6) 0.040(6) -0.002(4) 0.004(4) -0.003(4)
C23A 0.037(5) 0.040(5) 0.033(5) -0.002(4) 0.010(4) -0.004(4)
C24A 0.040(5) 0.034(5) 0.034(5) -0.003(4) 0.014(4) 0.011(4)
O1 0.039(4) 0.042(4) 0.034(4) -0.003(3) 0.011(3) 0.001(3)
O2 0.034(4) 0.034(4) 0.046(4) -0.004(3) 0.008(3) -0.001(3)
O3 0.040(4) 0.031(4) 0.038(4) 0.008(3) 0.014(3) -0.003(3)
O4 0.042(4) 0.029(4) 0.045(4) 0.001(3) 0.005(3) 0.001(3)
O5 0.046(4) 0.055(5) 0.041(4) 0.002(3) 0.011(3) 0.016(3)
O6 0.062(5) 0.057(5) 0.042(4) 0.009(3) 0.002(3) 0.022(4)
O7 0.032(4) 0.064(5) 0.062(5) 0.028(4) 0.004(3) 0.002(3)
O8 0.035(4) 0.028(3) 0.044(4) -0.006(3) -0.004(3) 0.006(3)
O9 0.037(4) 0.046(4) 0.039(4) -0.002(3) 0.003(3) 0.006(3)
O10 0.036(4) 0.036(4) 0.049(4) 0.002(3) 0.005(3) 0.006(3)
O11 0.036(4) 0.056(4) 0.038(4) 0.009(3) 0.006(3) -0.001(3)
O12 0.067(5) 0.038(4) 0.046(4) 0.009(3) 0.018(4) 0.005(3)
O13 0.065(5) 0.047(5) 0.060(5) 0.015(4) 0.014(4) -0.001(4)
O14 0.041(4) 0.056(5) 0.063(5) 0.009(4) 0.021(3) 0.001(3)
O15 0.043(4) 0.049(4) 0.035(4) 0.009(3) 0.009(3) 0.008(3)
O16 0.044(4) 0.046(4) 0.035(4) 0.009(3) 0.013(3) 0.013(3)
N1 0.035(4) 0.042(5) 0.027(4) -0.012(3) -0.002(3) 0.013(3)
N2 0.031(4) 0.031(4) 0.024(4) -0.003(3) 0.010(3) 0.002(3)
N3 0.029(4) 0.023(4) 0.038(4) -0.004(3) 0.015(3) 0.000(3)
N4 0.023(4) 0.031(4) 0.037(4) -0.001(3) 0.014(3) -0.001(3)
N5 0.031(4) 0.031(4) 0.022(4) -0.001(3) 0.011(3) -0.002(3)
N6 0.028(4) 0.024(4) 0.032(4) 0.006(3) 0.007(3) -0.004(3)
N7 0.037(4) 0.030(4) 0.033(4) 0.007(3) 0.013(3) -0.007(3)
N8 0.040(4) 0.033(4) 0.032(4) 0.005(3) 0.013(3) 0.003(3)
N9 0.052(5) 0.058(6) 0.027(4) 0.000(4) 0.014(4) 0.005(4)
N10 0.033(4) 0.052(5) 0.035(5) -0.005(4) 0.011(3) 0.005(4)
N11 0.028(4) 0.069(6) 0.028(4) -0.005(4) 0.005(3) 0.004(4)
N12 0.044(5) 0.043(5) 0.039(5) 0.005(4) 0.007(4) 0.000(4)
N13 0.033(5) 0.052(5) 0.054(5) 0.014(4) 0.017(4) -0.001(4)
N14 0.031(4) 0.041(5) 0.042(5) 0.013(4) 0.011(3) 0.002(3)
N15 0.034(4) 0.034(4) 0.039(5) -0.004(3) 0.007(3) 0.004(3)
N16 0.035(4) 0.027(4) 0.023(4) -0.005(3) 0.004(3) -0.003(3)
N17 0.026(4) 0.044(5) 0.035(4) -0.001(3) 0.008(3) 0.007(3)
N18 0.029(4) 0.030(4) 0.031(4) -0.008(3) 0.001(3) 0.000(3)
N19 0.026(4) 0.037(4) 0.027(4) -0.005(3) 0.004(3) -0.004(3)
N20 0.033(4) 0.029(4) 0.033(4) -0.002(3) 0.010(3) -0.002(3)
N21 0.033(4) 0.036(4) 0.027(4) -0.002(3) 0.012(3) -0.004(3)
N22 0.029(4) 0.039(5) 0.036(4) 0.007(3) 0.006(3) -0.002(3)
N23 0.031(4) 0.034(4) 0.024(4) 0.010(3) 0.005(3) 0.005(3)
N24 0.055(5) 0.043(5) 0.041(5) 0.010(4) 0.021(4) 0.001(4)
N25 0.051(5) 0.057(6) 0.043(5) 0.012(4) 0.018(4) 0.006(4)
N26 0.041(5) 0.054(5) 0.037(5) 0.006(4) 0.008(4) -0.001(4)
N27 0.037(5) 0.044(5) 0.040(5) 0.008(4) 0.010(4) -0.001(4)
N28 0.029(4) 0.034(5) 0.045(5) 0.007(3) 0.010(3) 0.000(3)
N29 0.030(4) 0.052(5) 0.038(5) 0.007(4) 0.013(3) -0.003(4)
N30 0.034(4) 0.042(5) 0.032(4) 0.007(3) 0.013(3) 0.002(3)
N31 0.026(4) 0.032(4) 0.027(4) -0.001(3) 0.007(3) 0.005(3)
N32 0.024(4) 0.043(5) 0.027(4) 0.005(3) 0.007(3) 0.004(3)
C1 0.025(5) 0.038(5) 0.032(5) 0.000(4) 0.011(4) -0.001(4)
C2 0.031(5) 0.035(5) 0.028(5) -0.001(4) 0.011(4) -0.004(4)
C3 0.030(5) 0.044(6) 0.018(4) 0.001(4) 0.005(4) 0.002(4)
C4 0.036(5) 0.031(5) 0.032(5) 0.000(4) 0.016(4) -0.008(4)
C5 0.032(5) 0.028(5) 0.026(5) 0.001(4) 0.009(4) -0.001(4)
C6 0.029(5) 0.041(5) 0.036(5) 0.005(4) 0.014(4) -0.006(4)
C7 0.026(5) 0.032(5) 0.042(5) -0.008(4) 0.007(4) -0.001(4)
C8 0.045(6) 0.060(7) 0.034(6) -0.007(5) 0.015(4) 0.006(5)
C9 0.032(5) 0.065(7) 0.029(5) -0.001(5) 0.012(4) 0.000(5)
C10 0.042(6) 0.074(8) 0.045(6) -0.011(5) 0.016(5) 0.015(5)
C11 0.038(6) 0.045(6) 0.043(6) -0.001(5) 0.009(5) 0.004(5)
C12 0.038(6) 0.081(9) 0.061(7) 0.001(6) 0.015(5) 0.014(6)
C13 0.025(5) 0.047(6) 0.066(7) 0.007(5) 0.010(5) 0.002(4)
C14 0.035(5) 0.037(5) 0.052(6) 0.005(4) 0.021(5) 0.006(4)
C15 0.038(6) 0.024(5) 0.037(6) -0.004(4) 0.012(4) 0.001(4)
C16 0.043(6) 0.034(5) 0.041(6) 0.006(4) 0.012(4) 0.012(4)
C17 0.017(4) 0.036(6) 0.043(6) 0.005(4) -0.001(4) 0.000(4)
C18 0.025(5) 0.039(5) 0.038(5) -0.001(4) 0.002(4) 0.002(4)
C19 0.025(5) 0.036(5) 0.034(5) -0.001(4) 0.006(4) 0.017(4)
C20 0.031(5) 0.034(5) 0.046(6) -0.003(4) 0.016(4) -0.001(4)
C21 0.042(6) 0.027(5) 0.032(5) 0.001(4) 0.005(4) 0.001(4)
C22 0.041(6) 0.026(5) 0.040(5) 0.004(4) 0.013(4) -0.006(4)
C23 0.041(6) 0.035(5) 0.041(6) 0.013(4) 0.015(5) 0.002(4)
C24 0.059(7) 0.044(6) 0.045(6) 0.012(5) 0.030(5) 0.005(5)
C25 0.043(6) 0.051(7) 0.050(7) 0.021(5) 0.016(5) -0.011(5)
C26 0.051(7) 0.068(7) 0.034(6) 0.016(5) 0.011(5) -0.006(5)
C27 0.036(6) 0.060(7) 0.031(5) 0.011(5) 0.016(4) 0.009(5)
C28 0.049(6) 0.058(7) 0.039(6) 0.014(5) 0.010(5) 0.001(5)
C29 0.033(5) 0.051(6) 0.022(5) 0.003(4) 0.004(4) 0.000(5)
C30 0.027(5) 0.056(6) 0.025(5) 0.010(4) 0.006(4) -0.002(4)
C31 0.022(5) 0.046(6) 0.024(5) -0.005(4) -0.007(4) -0.006(4)
C32 0.023(5) 0.049(6) 0.031(5) 0.003(4) 0.007(4) -0.001(4)
C33 0.027(5) 0.032(5) 0.031(5) -0.002(4) 0.007(4) -0.003(4)
C34 0.028(5) 0.039(5) 0.025(5) -0.010(4) 0.008(4) -0.005(4)
C35 0.027(5) 0.032(5) 0.037(5) -0.006(4) 0.011(4) 0.003(4)
C36 0.035(5) 0.026(5) 0.029(5) -0.005(4) 0.014(4) -0.003(4)
C37 0.039(5) 0.029(5) 0.023(5) -0.004(3) 0.010(4) -0.003(4)
C38 0.027(5) 0.029(5) 0.028(5) -0.001(4) 0.003(4) -0.001(4)
C39 0.039(5) 0.032(5) 0.035(5) -0.001(4) 0.014(4) -0.010(4)
C40 0.037(6) 0.046(6) 0.038(6) 0.001(4) 0.011(4) -0.003(4)
C41 0.020(4) 0.032(5) 0.030(5) -0.005(4) 0.001(3) -0.002(3)
C42 0.053(7) 0.062(7) 0.029(5) -0.009(5) 0.017(5) -0.015(5)
C43 0.051(7) 0.056(7) 0.047(6) -0.005(5) 0.036(5) -0.017(5)
C44 0.032(5) 0.066(7) 0.026(5) 0.003(4) 0.011(4) 0.002(5)
C45 0.039(6) 0.053(6) 0.028(5) 0.001(4) 0.011(4) 0.001(5)
C46 0.029(5) 0.062(7) 0.032(5) -0.002(4) 0.010(4) 0.003(4)
C47 0.036(5) 0.044(6) 0.044(6) -0.001(4) 0.011(4) 0.007(4)
C48 0.022(5) 0.031(5) 0.030(5) -0.002(4) -0.003(4) 0.002(3)
N1" 0.031(4) 0.045(5) 0.031(4) -0.005(3) 0.003(3) 0.002(3)
N2" 0.045(6) 0.151(11) 0.069(8) -0.045(8) 0.020(6) 0.007(7)
N3" 0.051(5) 0.034(4) 0.049(5) 0.009(4) 0.021(4) 0.007(4)
N4" 0.138(11) 0.100(10) 0.090(9) 0.019(8) 0.042(8) 0.017(8)
C1" 0.040(6) 0.069(8) 0.042(6) -0.008(5) 0.009(5) 0.010(5)
C2" 0.052(7) 0.072(8) 0.055(7) -0.018(6) 0.024(6) -0.010(6)
C3" 0.037(6) 0.057(7) 0.040(6) -0.006(5) 0.019(5) 0.003(5)
C4" 0.042(6) 0.044(6) 0.028(5) -0.007(4) 0.011(4) 0.007(4)
C5" 0.046(6) 0.045(6) 0.031(5) -0.011(4) 0.010(4) -0.010(5)
C6" 0.054(7) 0.035(6) 0.041(6) -0.005(4) 0.009(5) 0.003(5)
C7" 0.028(5) 0.038(6) 0.053(6) -0.009(5) 0.004(4) -0.009(4)
C8" 0.037(5) 0.027(5) 0.036(5) 0.001(4) 0.011(4) 0.000(4)
C9" 0.036(5) 0.037(5) 0.029(5) -0.003(4) 0.000(4) -0.003(4)
C10" 0.089(11) 0.070(10) 0.119(13) -0.026(9) 0.014(10) 0.004(8)
C11" 0.073(10) 0.077(10) 0.191(17) 0.002(11) 0.084(11) 0.001(8)
C12" 0.053(8) 0.051(8) 0.176(15) 0.040(9) 0.060(9) 0.011(6)
C13" 0.051(8) 0.048(7) 0.091(10) -0.019(7) 0.003(7) -0.005(6)
C14" 0.086(11) 0.070(10) 0.135(15) -0.061(10) 0.034(11) -0.026(8)
C15" 0.106(13) 0.095(12) 0.103(13) -0.080(10) -0.012(10) 0.020(10)
C16" 0.151(17) 0.128(15) 0.057(10) -0.052(10) 0.038(11) -0.029(13)
C17" 0.079(10) 0.109(12) 0.092(11) -0.059(10) 0.038(9) -0.004(8)
C18" 0.043(7) 0.099(10) 0.067(9) -0.040(7) 0.009(7) -0.011(7)
C19" 0.064(9) 0.061(10) 0.26(2) 0.022(11) 0.098(12) 0.002(7)
C20" 0.061(8) 0.075(9) 0.061(7) -0.001(6) 0.042(6) -0.008(6)
C21" 0.054(6) 0.037(6) 0.037(6) 0.000(4) -0.002(5) -0.004(4)
C22" 0.040(6) 0.038(6) 0.038(5) 0.004(4) 0.003(4) -0.007(4)
C23" 0.035(5) 0.038(6) 0.046(6) 0.005(4) 0.005(4) -0.003(4)
C24" 0.054(9) 0.26(2) 0.075(10) -0.067(12) 0.019(7) 0.041(11)
C25" 0.115(14) 0.156(17) 0.057(9) -0.018(10) 0.033(9) 0.005(12)
C26" 0.15(2) 0.135(18) 0.25(3) -0.127(19) 0.021(19) -0.027(15)

loop_
_atom_type_symbol
_atom_type_description
_atom_type_scat_dispersion_real
_atom_type_scat_dispersion_imag
_atom_type_scat_source
C C 0.0033 0.0016 'International Tables Vol C Tables 4.2.6.8 and 6.1.1.4'
H H 0.0000 0.0000 'International Tables Vol C Tables 4.2.6.8 and 6.1.1.4'
N N 0.0061 0.0033 'International Tables Vol C Tables 4.2.6.8 and 6.1.1.4'
O O 0.0106 0.0060 'International Tables Vol C Tables 4.2.6.8 and 6.1.1.4'
Cl Cl 0.1484 0.1585 'International Tables Vol C Tables 4.2.6.8 and 6.1.1.4'
Br Br -0.2901 2.4595 'International Tables Vol C Tables 4.2.6.8 and 6.1.1.4'

loop_
_geom_angle_atom_site_label_1
_geom_angle_atom_site_label_2
_geom_angle_atom_site_label_3
_geom_angle
_geom_angle_site_symmetry_1
_geom_angle_site_symmetry_3
_geom_angle_publ_flag
O23 Cl2 O24 117.4(16) . . ?
O23 Cl2 O21 104.9(11) . . ?
O24 Cl2 O21 119.1(16) . . ?
O23 Cl2 O22 109.0(11) . . ?
O24 Cl2 O22 101.1(14) . . ?
O21 Cl2 O22 104.2(11) . . ?
C1A N1A C17A 112.2(7) . . ?
C1A N1A C16A 121.1(6) . 3_375 ?
C17A N1A C16A 122.3(7) . 3_375 ?
C1A N2A C2A 122.2(7) . . ?
C1A N2A C18A 113.9(7) . . ?
C2A N2A C18A 122.1(6) . . ?
C3A N3A C19A 113.2(7) . . ?
C3A N3A C2A 121.2(7) . . ?
C19A N3A C2A 123.2(7) . . ?
C3A N4A C4A 119.2(7) . . ?
C3A N4A C20A 113.0(7) . . ?
C4A N4A C20A 121.6(7) . . ?
C5A N5A C21A 112.6(7) . . ?
C5A N5A C4A 123.2(7) . . ?
C21A N5A C4A 122.8(7) . . ?
C5A N6A C22A 112.7(7) . . ?
C5A N6A C6A 121.8(7) . . ?
C22A N6A C6A 122.0(7) . . ?
C7A N7A C6A 123.6(7) . . ?
C7A N7A C23A 111.5(7) . . ?
C6A N7A C23A 121.6(7) . . ?
C7A N8A C8A 122.7(7) . 3_375 ?
C7A N8A C24A 110.7(7) . . ?
C8A N8A C24A 121.2(7) 3_375 . ?
C9A N9A C8A 122.5(7) . . ?
C9A N9A C17A 112.5(7) . . ?
C8A N9A C17A 123.4(7) . . ?
C9A N10A C18A 111.7(7) . . ?
C9A N10A C10A 121.8(7) . . ?
C18A N10A C10A 120.9(7) . . ?
C11A N11A C10A 123.1(7) . . ?
C11A N11A C19A 111.7(7) . . ?
C10A N11A C19A 122.3(7) . . ?
C11A N12A C20A 112.6(7) . . ?
C11A N12A C12A 124.2(7) . . ?
C20A N12A C12A 122.6(7) . . ?
C13A N13A C12A 122.1(7) . . ?
C13A N13A C21A 112.3(7) . . ?
C12A N13A C21A 122.8(7) . . ?
C13A N14A C22A 112.2(7) . . ?
C13A N14A C14A 122.3(7) . . ?
C22A N14A C14A 123.4(7) . . ?
C15A N15A C14A 122.5(7) . . ?
C15A N15A C23A 109.9(7) . . ?
C14A N15A C23A 121.6(7) . . ?
C15A N16A C16A 122.1(7) . . ?
C15A N16A C24A 112.7(7) . . ?
C16A N16A C24A 121.7(7) . . ?
O1A C1A N2A 127.4(8) . . ?
O1A C1A N1A 125.0(8) . . ?
N2A C1A N1A 107.6(7) . . ?
N2A C2A N3A 113.5(7) . . ?
O2A C3A N4A 128.2(8) . . ?
O2A C3A N3A 125.5(7) . . ?
N4A C3A N3A 106.3(7) . . ?
N4A C4A N5A 113.6(7) . . ?
O3A C5A N6A 126.5(8) . . ?
O3A C5A N5A 125.4(8) . . ?
N6A C5A N5A 108.1(7) . . ?
N7A C6A N6A 112.7(7) . . ?
O4A C7A N7A 125.8(8) . . ?
O4A C7A N8A 124.3(8) . . ?
N7A C7A N8A 109.9(7) . . ?
N9A C8A N8A 114.4(7) . 3_375 ?
O5A C9A N9A 126.0(9) . . ?
O5A C9A N10A 125.8(9) . . ?
N9A C9A N10A 108.1(7) . . ?
N11A C10A N10A 113.0(7) . . ?
O6A C11A N11A 126.4(8) . . ?
O6A C11A N12A 124.5(8) . . ?
N11A C11A N12A 109.1(7) . . ?
N13A C12A N12A 115.6(7) . . ?
O7A C13A N13A 126.0(8) . . ?
O7A C13A N14A 125.9(9) . . ?
N13A C13A N14A 108.1(8) . . ?
N15A C14A N14A 114.8(7) . . ?
O8A C15A N16A 126.4(9) . . ?
O8A C15A N15A 124.3(8) . . ?
N16A C15A N15A 109.3(7) . . ?
N16A C16A N1A 113.3(7) . 3_375 ?
N9A C17A N1A 114.5(7) . . ?
N9A C17A C18A 103.5(6) . . ?
N1A C17A C18A 103.1(6) . . ?
N10A C18A N2A 113.8(7) . . ?
N10A C18A C17A 103.7(7) . . ?
N2A C18A C17A 102.6(6) . . ?
N3A C19A N11A 115.0(7) . . ?
N3A C19A C20A 102.8(7) . . ?
N11A C19A C20A 103.0(7) . . ?
N12A C20A N4A 114.8(7) . . ?
N12A C20A C19A 103.2(7) . . ?
N4A C20A C19A 103.8(6) . . ?
N5A C21A N13A 114.7(7) . . ?
N5A C21A C22A 102.8(7) . . ?
N13A C21A C22A 102.7(7) . . ?
N14A C22A N6A 115.7(7) . . ?
N14A C22A C21A 104.2(7) . . ?
N6A C22A C21A 103.5(7) . . ?
N7A C23A N15A 113.1(7) . . ?
N7A C23A C24A 103.0(6) . . ?
N15A C23A C24A 104.1(7) . . ?
N16A C24A N8A 113.9(7) . . ?
N16A C24A C23A 103.1(6) . . ?
N8A C24A C23A 103.8(7) . . ?
C1 N1 C33 112.4(7) . . ?
C1 N1 C16 122.3(7) . . ?
C33 N1 C16 122.8(7) . . ?
C1 N2 C2 122.7(7) . . ?
C1 N2 C34 111.9(6) . . ?
C2 N2 C34 124.2(6) . . ?
C3 N3 C2 123.6(7) . . ?
C3 N3 C35 111.5(7) . . ?
C2 N3 C35 121.8(7) . . ?
C3 N4 C36 112.7(7) . . ?
C3 N4 C4 122.2(7) . . ?
C36 N4 C4 122.5(7) . . ?
C5 N5 C37 113.2(6) . . ?
C5 N5 C4 123.2(7) . . ?
C37 N5 C4 122.0(7) . . ?
C5 N6 C38 111.5(6) . . ?
C5 N6 C6 122.3(7) . . ?
C38 N6 C6 123.3(6) . . ?
C7 N7 C39 111.7(7) . . ?
C7 N7 C6 120.8(7) . . ?
C39 N7 C6 118.5(7) . . ?
C7 N8 C40 111.6(7) . . ?
C7 N8 C8 120.1(7) . . ?
C40 N8 C8 122.2(7) . . ?
C9 N9 C8 120.4(8) . . ?
C9 N9 C42 114.0(7) . . ?
C8 N9 C42 124.4(8) . . ?
C9 N10 C10 120.1(8) . . ?
C9 N10 C43 112.4(8) . . ?
C10 N10 C43 122.8(7) . . ?
C11 N11 C10 126.2(8) . . ?
C11 N11 C44 111.1(8) . . ?
C10 N11 C44 122.4(8) . . ?
C11 N12 C45 110.9(8) . . ?
C11 N12 C12 121.3(8) . . ?
C45 N12 C12 124.2(8) . . ?
C13 N13 C46 113.2(8) . . ?
C13 N13 C12 122.6(8) . . ?
C46 N13 C12 121.5(8) . . ?
C13 N14 C47 113.7(7) . . ?
C13 N14 C14 122.0(8) . . ?
C47 N14 C14 122.3(7) . . ?
C15 N15 C14 119.5(7) . . ?
C15 N15 C48 112.5(7) . . ?
C14 N15 C48 122.9(7) . . ?
C15 N16 C41 113.1(6) . . ?
C15 N16 C16 119.2(7) . . ?
C41 N16 C16 123.1(7) . . ?
C17 N17 C33 112.6(7) . . ?
C17 N17 C32 122.5(7) . . ?
C33 N17 C32 123.2(7) . . ?
C17 N18 C18 123.0(7) . . ?
C17 N18 C34 111.7(7) . . ?
C18 N18 C34 122.8(7) . . ?
C19 N19 C18 124.5(7) . . ?
C19 N19 C35 111.3(7) . . ?
C18 N19 C35 122.7(7) . . ?
C19 N20 C36 112.7(7) . . ?
C19 N20 C20 123.5(7) . . ?
C36 N20 C20 122.3(7) . . ?
C21 N21 C20 122.6(7) . . ?
C21 N21 C37 112.2(7) . . ?
C20 N21 C37 122.2(7) . . ?
C21 N22 C22 122.2(7) . . ?
C21 N22 C38 111.2(7) . . ?
C22 N22 C38 122.2(7) . . ?
C23 N23 C39 111.3(7) . . ?
C23 N23 C22 122.1(7) . . ?
C39 N23 C22 120.3(7) . . ?
C23 N24 C40 112.0(7) . . ?
C23 N24 C24 121.2(8) . . ?
C40 N24 C24 123.5(8) . . ?
C25 N25 C42 112.0(8) . . ?
C25 N25 C24 118.9(9) . . ?
C42 N25 C24 125.8(9) . . ?
C25 N26 C26 123.4(9) . . ?
C25 N26 C43 112.2(8) . . ?
C26 N26 C43 124.1(8) . . ?
C27 N27 C26 124.1(8) . . ?
C27 N27 C44 107.9(8) . . ?
C26 N27 C44 124.8(8) . . ?
C27 N28 C28 119.7(8) . . ?
C27 N28 C45 112.0(7) . . ?
C28 N28 C45 123.4(8) . . ?
C29 N29 C46 113.5(7) . . ?
C29 N29 C28 119.4(8) . . ?
C46 N29 C28 121.8(7) . . ?
C29 N30 C30 121.0(7) . . ?
C29 N30 C47 111.1(7) . . ?
C30 N30 C47 123.3(7) . . ?
C31 N31 C48 112.4(7) . . ?
C31 N31 C30 120.7(7) . . ?
C48 N31 C30 123.5(7) . . ?
C31 N32 C41 111.9(7) . . ?
C31 N32 C32 122.2(7) . . ?
C41 N32 C32 124.8(7) . . ?
O1 C1 N1 126.6(8) . . ?
O1 C1 N2 124.4(8) . . ?
N1 C1 N2 108.9(7) . . ?
N3 C2 N2 113.6(6) . . ?
O2 C3 N3 124.2(8) . . ?
O2 C3 N4 125.8(8) . . ?
N3 C3 N4 109.9(7) . . ?
N4 C4 N5 112.1(6) . . ?
O3 C5 N5 127.1(7) . . ?
O3 C5 N6 123.2(7) . . ?
N5 C5 N6 109.6(7) . . ?
N6 C6 N7 112.3(7) . . ?
O4 C7 N8 127.5(8) . . ?
O4 C7 N7 124.9(8) . . ?
N8 C7 N7 107.6(7) . . ?
N9 C8 N8 111.4(7) . . ?
O5 C9 N10 125.6(10) . . ?
O5 C9 N9 127.4(8) . . ?
N10 C9 N9 106.9(8) . . ?
N11 C10 N10 113.8(8) . . ?
O6 C11 N12 126.9(9) . . ?
O6 C11 N11 123.6(9) . . ?
N12 C11 N11 109.5(8) . . ?
N13 C12 N12 113.0(8) . . ?
O7 C13 N13 126.8(9) . . ?
O7 C13 N14 126.0(9) . . ?
N13 C13 N14 107.2(8) . . ?
N15 C14 N14 113.3(7) . . ?
O8 C15 N16 126.8(8) . . ?
O8 C15 N15 126.5(8) . . ?
N16 C15 N15 106.7(7) . . ?
N16 C16 N1 113.5(7) . . ?
O9 C17 N18 126.2(8) . . ?
O9 C17 N17 125.3(8) . . ?
N18 C17 N17 108.4(7) . . ?
N19 C18 N18 115.9(7) . . ?
O10 C19 N19 124.8(8) . . ?
O10 C19 N20 125.0(8) . . ?
N19 C19 N20 110.2(7) . . ?
N21 C20 N20 113.2(7) . . ?
O11 C21 N21 125.8(8) . . ?
O11 C21 N22 124.3(8) . . ?
N21 C21 N22 109.9(8) . . ?
N23 C22 N22 115.2(7) . . ?
O12 C23 N24 127.0(8) . . ?
O12 C23 N23 124.9(8) . . ?
N24 C23 N23 108.0(8) . . ?
N25 C24 N24 112.2(7) . . ?
O13 C25 N25 127.1(11) . . ?
O13 C25 N26 124.2(10) . . ?
N25 C25 N26 108.7(9) . . ?
N27 C26 N26 115.0(7) . . ?
O14 C27 N28 127.4(9) . . ?
O14 C27 N27 122.2(10) . . ?
N28 C27 N27 110.4(8) . . ?
N28 C28 N29 112.5(7) . . ?
O15 C29 N29 127.0(9) . . ?
O15 C29 N30 124.4(8) . . ?
N29 C29 N30 108.6(8) . . ?
N30 C30 N31 113.0(7) . . ?
O16 C31 N32 125.6(8) . . ?
O16 C31 N31 126.6(8) . . ?
N32 C31 N31 107.9(7) . . ?
N32 C32 N17 112.2(6) . . ?
N17 C33 N1 114.2(7) . . ?
N17 C33 C34 103.0(6) . . ?
N1 C33 C34 103.7(6) . . ?
N2 C34 N18 114.0(6) . . ?
N2 C34 C33 102.9(6) . . ?
N18 C34 C33 104.0(6) . . ?
N19 C35 N3 113.9(6) . . ?
N19 C35 C36 103.3(6) . . ?
N3 C35 C36 102.7(6) . . ?
N20 C36 N4 114.3(6) . . ?
N20 C36 C35 102.4(6) . . ?
N4 C36 C35 102.9(6) . . ?
N5 C37 N21 114.9(6) . . ?
N5 C37 C38 102.4(6) . . ?
N21 C37 C38 102.8(6) . . ?
N6 C38 N22 114.7(6) . . ?
N6 C38 C37 103.1(6) . . ?
N22 C38 C37 103.4(6) . . ?
N23 C39 N7 114.3(7) . . ?
N23 C39 C40 103.9(7) . . ?
N7 C39 C40 103.0(7) . . ?
N24 C40 N8 114.6(7) . . ?
N24 C40 C39 103.8(7) . . ?
N8 C40 C39 105.4(7) . . ?
N32 C41 N16 113.7(6) . . ?
N32 C41 C48 103.2(6) . . ?
N16 C41 C48 102.6(6) . . ?
N25 C42 N9 114.7(7) . . ?
N25 C42 C43 104.8(8) . . ?
N9 C42 C43 101.8(8) . . ?
N10 C43 N26 114.5(8) . . ?
N10 C43 C42 103.9(7) . . ?
N26 C43 C42 102.0(8) . . ?
N27 C44 N11 113.4(7) . . ?
N27 C44 C45 106.3(7) . . ?
N11 C44 C45 102.3(7) . . ?
N12 C45 N28 112.1(7) . . ?
N12 C45 C44 106.0(7) . . ?
N28 C45 C44 103.1(8) . . ?
N29 C46 N13 114.3(8) . . ?
N29 C46 C47 103.1(7) . . ?
N13 C46 C47 102.7(7) . . ?
N14 C47 N30 113.6(7) . . ?
N14 C47 C46 103.1(7) . . ?
N30 C47 C46 103.5(7) . . ?
N31 C48 N15 113.7(7) . . ?
N31 C48 C41 104.2(6) . . ?
N15 C48 C41 103.9(6) . . ?
C1" N1" C9" 121.8(8) . . ?
C1" N1" C21" 117.9(8) . . ?
C9" N1" C21" 120.3(7) . . ?
C10" N2" C18" 120.0(12) . . ?
C10" N2" C24" 113.9(14) . . ?
C18" N2" C24" 125.9(12) . . ?
N1" C1" C2" 121.7(10) . . ?
C1" C2" C3" 119.6(10) . . ?
C2" C3" C4" 119.5(9) . . ?
C2" C3" C20" 117.7(9) . . ?
C4" C3" C20" 122.7(9) . . ?
C5" C4" C3" 122.3(9) . . ?
C5" C4" C9" 118.8(8) . . ?
C3" C4" C9" 118.8(8) . . ?
C6" C5" C4" 120.3(9) . . ?
C5" C6" C7" 120.1(9) . . ?
C8" C7" C6" 121.4(9) . . ?
C7" C8" C9" 118.2(8) . . ?
C8" C9" N1" 121.5(8) . . ?
C8" C9" C4" 121.1(8) . . ?
N1" C9" C4" 117.4(8) . . ?
N2" C10" C11" 120.0(15) . . ?
C12" C11" C10" 121.9(14) . . ?
C13" C12" C11" 114.9(13) . . ?
C13" C12" C19" 130.0(14) . . ?
C11" C12" C19" 115.1(14) . . ?
C14" C13" C12" 118.4(14) . . ?
C14" C13" C18" 115.8(15) . . ?
C12" C13" C18" 125.3(14) . . ?
C13" C14" C15" 123.8(16) . . ?
C16" C15" C14" 116.6(17) . . ?
C17" C16" C15" 120.3(16) . . ?
C16" C17" C18" 119.7(15) . . ?
C17" C18" C13" 123.6(15) . . ?
C17" C18" N2" 120.2(13) . . ?
C13" C18" N2" 116.1(13) . . ?
C20" C19" C12" 126.4(11) . . ?
C19" C20" C3" 125.7(10) . . ?
N1" C21" C22" 112.2(7) . . ?
C23" C22" C21" 108.2(7) . . ?
N3" C23" C22" 110.7(7) . . ?
N2" C24" C25" 102.3(13) . . ?
C26" C25" C24" 103.0(15) . . ?
N4" C26" C25" 97.1(18) . . ?

loop_
_geom_bond_atom_site_label_1
_geom_bond_atom_site_label_2
_geom_bond_distance
_geom_bond_site_symmetry_2
_geom_bond_publ_flag
Cl2 O23 1.522(15) . ?
Cl2 O24 1.561(18) . ?
Cl2 O21 1.569(16) . ?
Cl2 O22 1.623(16) . ?
O1A C1A 1.213(9) . ?
O2A C3A 1.199(9) . ?
O3A C5A 1.212(9) . ?
O4A C7A 1.228(9) . ?
O5A C9A 1.206(10) . ?
O6A C11A 1.223(10) . ?
O7A C13A 1.218(10) . ?
O8A C15A 1.220(10) . ?
N1A C1A 1.399(10) . ?
N1A C17A 1.450(10) . ?
N1A C16A 1.450(11) 3_375 ?
N2A C1A 1.332(10) . ?
N2A C2A 1.452(10) . ?
N2A C18A 1.466(10) . ?
N3A C3A 1.397(10) . ?
N3A C19A 1.436(10) . ?
N3A C2A 1.457(10) . ?
N4A C3A 1.370(10) . ?
N4A C4A 1.451(10) . ?
N4A C20A 1.436(10) . ?
N5A C5A 1.359(10) . ?
N5A C21A 1.443(10) . ?
N5A C4A 1.451(10) . ?
N6A C5A 1.347(10) . ?
N6A C22A 1.439(10) . ?
N6A C6A 1.479(10) . ?
N7A C7A 1.353(10) . ?
N7A C6A 1.443(10) . ?
N7A C23A 1.466(10) . ?
N8A C7A 1.370(11) . ?
N8A C8A 1.450(11) 3_375 ?
N8A C24A 1.459(11) . ?
N9A C9A 1.363(11) . ?
N9A C8A 1.431(11) . ?
N9A C17A 1.440(10) . ?
N10A C9A 1.392(11) . ?
N10A C18A 1.433(10) . ?
N10A C10A 1.471(10) . ?
N11A C11A 1.340(11) . ?
N11A C10A 1.439(10) . ?
N11A C19A 1.456(11) . ?
N12A C11A 1.367(11) . ?
N12A C20A 1.422(10) . ?
N12A C12A 1.473(11) . ?
N13A C13A 1.349(11) . ?
N13A C12A 1.421(11) . ?
N13A C21A 1.466(11) . ?
N14A C13A 1.378(11) . ?
N14A C22A 1.430(11) . ?
N14A C14A 1.466(11) . ?
N15A C15A 1.381(11) . ?
N15A C14A 1.421(10) . ?
N15A C23A 1.481(10) . ?
N16A C15A 1.366(11) . ?
N16A C16A 1.439(11) . ?
N16A C24A 1.450(10) . ?
C8A N8A 1.450(11) 3_375 ?
C16A N1A 1.450(11) 3_375 ?
C17A C18A 1.554(12) . ?
C19A C20A 1.550(12) . ?
C21A C22A 1.536(12) . ?
C23A C24A 1.551(12) . ?
O1 C1 1.240(9) . ?
O2 C3 1.239(10) . ?
O3 C5 1.233(9) . ?
O4 C7 1.211(10) . ?
O5 C9 1.198(11) . ?
O6 C11 1.259(11) . ?
O7 C13 1.235(11) . ?
O8 C15 1.229(10) . ?
O9 C17 1.220(10) . ?
O10 C19 1.257(10) . ?
O11 C21 1.225(10) . ?
O12 C23 1.227(10) . ?
O13 C25 1.197(11) . ?
O14 C27 1.247(11) . ?
O15 C29 1.218(10) . ?
O16 C31 1.247(10) . ?
N1 C1 1.348(10) . ?
N1 C33 1.446(10) . ?
N1 C16 1.440(10) . ?
N2 C1 1.369(10) . ?
N2 C2 1.452(10) . ?
N2 C34 1.456(10) . ?
N3 C3 1.347(10) . ?
N3 C2 1.436(10) . ?
N3 C35 1.473(10) . ?
N4 C3 1.362(10) . ?
N4 C36 1.440(10) . ?
N4 C4 1.445(10) . ?
N5 C5 1.325(10) . ?
N5 C37 1.439(10) . ?
N5 C4 1.456(10) . ?
N6 C5 1.369(10) . ?
N6 C38 1.438(10) . ?
N6 C6 1.437(10) . ?
N7 C7 1.377(10) . ?
N7 C39 1.468(10) . ?
N7 C6 1.467(10) . ?
N8 C7 1.382(11) . ?
N8 C40 1.432(11) . ?
N8 C8 1.468(11) . ?
N9 C9 1.397(12) . ?
N9 C8 1.433(11) . ?
N9 C42 1.454(12) . ?
N10 C9 1.375(11) . ?
N10 C10 1.464(11) . ?
N10 C43 1.464(12) . ?
N11 C11 1.349(12) . ?
N11 C10 1.440(12) . ?
N11 C44 1.455(11) . ?
N12 C11 1.317(11) . ?
N12 C45 1.429(11) . ?
N12 C12 1.546(13) . ?
N13 C13 1.348(12) . ?
N13 C46 1.448(11) . ?
N13 C12 1.456(12) . ?
N14 C13 1.378(11) . ?
N14 C47 1.413(11) . ?
N14 C14 1.466(10) . ?
N15 C15 1.377(11) . ?
N15 C14 1.435(10) . ?
N15 C48 1.437(10) . ?
N16 C15 1.377(10) . ?
N16 C41 1.434(10) . ?
N16 C16 1.448(10) . ?
N17 C17 1.375(11) . ?
N17 C33 1.441(10) . ?
N17 C32 1.470(10) . ?
N18 C17 1.359(11) . ?
N18 C18 1.429(10) . ?
N18 C34 1.452(10) . ?
N19 C19 1.346(11) . ?
N19 C18 1.425(10) . ?
N19 C35 1.459(10) . ?
N20 C19 1.358(10) . ?
N20 C36 1.438(10) . ?
N20 C20 1.460(10) . ?
N21 C21 1.354(10) . ?
N21 C20 1.446(10) . ?
N21 C37 1.458(10) . ?
N22 C21 1.369(11) . ?
N22 C22 1.439(10) . ?
N22 C38 1.462(10) . ?
N23 C23 1.361(10) . ?
N23 C39 1.420(11) . ?
N23 C22 1.431(10) . ?
N24 C23 1.353(11) . ?
N24 C40 1.415(11) . ?
N24 C24 1.512(11) . ?
N25 C25 1.385(13) . ?
N25 C42 1.433(12) . ?
N25 C24 1.426(12) . ?
N26 C25 1.384(13) . ?
N26 C26 1.417(12) . ?
N26 C43 1.471(13) . ?
N27 C27 1.376(11) . ?
N27 C26 1.431(12) . ?
N27 C44 1.465(12) . ?
N28 C27 1.319(12) . ?
N28 C28 1.451(12) . ?
N28 C45 1.458(11) . ?
N29 C29 1.348(11) . ?
N29 C46 1.440(12) . ?
N29 C28 1.465(11) . ?
N30 C29 1.388(11) . ?
N30 C30 1.436(10) . ?
N30 C47 1.459(11) . ?
N31 C31 1.369(10) . ?
N31 C48 1.405(10) . ?
N31 C30 1.465(10) . ?
N32 C31 1.378(10) . ?
N32 C41 1.428(10) . ?
N32 C32 1.457(10) . ?
C33 C34 1.542(11) . ?
C35 C36 1.573(11) . ?
C37 C38 1.567(11) . ?
C39 C40 1.516(12) . ?
C41 C48 1.548(11) . ?
C42 C43 1.574(13) . ?
C44 C45 1.473(13) . ?
C46 C47 1.556(12) . ?
N1" C1" 1.306(11) . ?
N1" C9" 1.417(11) . ?
N1" C21" 1.500(11) . ?
N2" C10" 1.318(18) . ?
N2" C18" 1.377(17) . ?
N2" C24" 1.540(16) . ?
N3" C23" 1.482(11) . ?
N4" C26" 1.320(18) . ?
C1" C2" 1.396(14) . ?
C2" C3" 1.383(14) . ?
C3" C4" 1.409(12) . ?
C3" C20" 1.518(14) . ?
C4" C5" 1.377(12) . ?
C4" C9" 1.430(12) . ?
C5" C6" 1.361(12) . ?
C6" C7" 1.409(13) . ?
C7" C8" 1.371(12) . ?
C8" C9" 1.374(12) . ?
C10" C11" 1.414(18) . ?
C11" C12" 1.34(2) . ?
C12" C13" 1.327(18) . ?
C12" C19" 1.454(17) . ?
C13" C14" 1.344(19) . ?
C13" C18" 1.390(16) . ?
C14" C15" 1.44(2) . ?
C15" C16" 1.39(2) . ?
C16" C17" 1.37(2) . ?
C17" C18" 1.362(18) . ?
C19" C20" 1.314(16) . ?
C21" C22" 1.496(12) . ?
C22" C23" 1.507(12) . ?
C24" C25" 1.75(2) . ?
C25" C26" 1.41(2) . ?
O14S O15S 1.76(2) . ?
